data_2000722
loop_
_publ_author_name
'Robinson, P. D.'
'Hua, D. H.'
'Hong, Y.'
'Miao, S. W.'

_publ_section_title
;Methyl
 1,2,4,5,6,10b-hexahydro-8,9-methylenedioxy-2-oxobenzo[<i>d</i>]cyclopenta[<i>b</i>]azepine-4-carboxylate
;
_journal_issue 8
_journal_name_full 'Acta Crystallographica Section C'
_journal_page_first 1549
_journal_page_last 1551
_journal_paper_doi 10.1107/S0108270192005626
_journal_volume 48
_journal_year 1992
_chemical_formula_moiety 'C16 H15 N O5'
_chemical_formula_sum 'C16 H15 N O5'
_chemical_formula_weight 301.30
_chemical_name_systematic
;
4-methoxycarbonyl-8,9-methylenedioxy-1,2,5,6,10b-pentahydro-2-
oxobenzo[d]cyclopen[b]azepine
;
_space_group_IT_number 2
_symmetry_cell_setting triclinic
_symmetry_space_group_name_Hall '-P 1'
_symmetry_space_group_name_H-M 'P -1'
_cell_angle_alpha 84.48(2)
_cell_angle_beta 75.88(2)
_cell_angle_gamma 66.49(2)
_cell_formula_units_Z 2
_cell_length_a 8.810(2)
_cell_length_b 9.231(3)
_cell_length_c 9.340(2)
_cell_measurement_reflns_used 17
_cell_measurement_temperature 296
_cell_measurement_theta_max 19
_cell_measurement_theta_min 13.5
_cell_volume 675.5(3)
_computing_cell_refinement 'MSC/AFC diffractometer control'
_computing_data_collection
;
MSC/AFC diffractometer control
 (Molecular Sructure Corporation, 1988)
;
_computing_data_reduction
;
TEXSAN PROCESS
 (Molecular Structure Corporation, 1985)
;
_computing_molecular_graphics
;
TEXSAN ORTEP (Johnson, 1985)
;
_computing_publication_material 'TEXSAN FINISH '
_computing_structure_refinement 'TEXSAN LS '
_computing_structure_solution 'SHELXS86 (Sheldrick, 1985)'
_diffrn_ambient_temperature 296
_diffrn_measurement_device 'Rigaku AFC5S'
_diffrn_measurement_method \w/2\q
_diffrn_radiation_monochromator graphite
_diffrn_radiation_source x-ray_tube
_diffrn_radiation_type 'Mo K\a'
_diffrn_radiation_wavelength 0.71069
_diffrn_reflns_av_R_equivalents 0.021
_diffrn_reflns_limit_h_max 10
_diffrn_reflns_limit_h_min -9
_diffrn_reflns_limit_k_max 10
_diffrn_reflns_limit_k_min 0
_diffrn_reflns_limit_l_max 11
_diffrn_reflns_limit_l_min -11
_diffrn_reflns_number 2533
_diffrn_reflns_theta_max 25
_diffrn_reflns_theta_min 1.75
_diffrn_standards_decay_% -0.1
_diffrn_standards_interval_count 100
_diffrn_standards_number 3
_exptl_absorpt_correction_type none
_exptl_crystal_colour yellow
_exptl_crystal_density_diffrn 1.481
_exptl_crystal_description multifaced
_exptl_crystal_F_000 316
_exptl_crystal_size_max 0.25
_exptl_crystal_size_mid 0.16
_exptl_crystal_size_min 0.11
_refine_diff_density_max 0.20
_refine_diff_density_min -0.19
_refine_ls_extinction_coef 0.1_(4)_x_10^-6^
_refine_ls_extinction_method Zachariasen_type_2_Gaussian_isotropic
_refine_ls_goodness_of_fit_obs 1.32
_refine_ls_hydrogen_treatment noref
_refine_ls_matrix_type full
_refine_ls_number_parameters 200
_refine_ls_number_reflns 1139
_refine_ls_R_factor_obs 0.049
_refine_ls_shift/esd_max 0.0007
_refine_ls_structure_factor_coef F
_refine_ls_weighting_details 'w = 4F~o~/\s^2^(F~o~^2^)'
_refine_ls_weighting_scheme calc
_refine_ls_wR_factor_obs 0.047
_reflns_number_observed 1139
_reflns_number_total 2371
_reflns_observed_criterion 'I < 2\s(I)'
_cod_data_source_file cr1010.cif
_cod_data_source_block cr1010a
_cod_depositor_comments
;
The following automatic conversions were performed:

'_refine_ls_weighting_scheme' value '4F~o~/\s^2^(F~o~^2^)' was
changed to 'calc'. New tag '_refine_ls_weighting_details' was
created. The value of the new tag was set to 'w =
4F~o~/\s^2^(F~o~^2^)'.

Automatic conversion script
Id: cif_fix_values 3143 2015-03-26 13:38:13Z robertas 
;
_cod_original_cell_volume 675.5(7)
_cod_database_code 2000722

loop_
_symmetry_equiv_pos_as_xyz
x,y,z
-x,-y,-z

loop_
_atom_site_aniso_label
_atom_site_aniso_U_11
_atom_site_aniso_U_22
_atom_site_aniso_U_33
_atom_site_aniso_U_12
_atom_site_aniso_U_13
_atom_site_aniso_U_23
_atom_site_aniso_type_symbol
? ? ? ? ? ? ? ?
O(1) 0.089(3) 0.063(2) 0.052(2) -0.047(2) -0.001(2) 0.013(2) O
O(2) 0.073(3) 0.060(2) 0.061(2) -0.045(2) -0.004(2) 0.005(2) O
O(3) 0.067(2) 0.042(2) 0.048(2) -0.029(2) 0.013(2) -0.012(2) O
O(4) 0.051(2) 0.076(2) 0.044(2) -0.027(2) -0.012(2) 0.010(2) O
O(5) 0.051(2) 0.102(3) 0.055(2) -0.044(2) -0.010(2) 0.012(2) O
C(1) 0.074(4) 0.038(3) 0.043(3) -0.024(3) -0.013(3) 0.005(2) C
C(2) 0.053(3) 0.040(3) 0.039(3) -0.023(3) -0.008(2) 0.011(2) C
C(3) 0.048(3) 0.042(3) 0.033(3) -0.018(2) -0.003(2) -0.003(2) C
C(3a) 0.028(3) 0.037(3) 0.039(3) -0.012(2) -0.005(2) -0.001(2) C
N(4) 0.040(2) 0.048(2) 0.035(2) -0.026(2) 0.006(2) -0.009(2) N
C(5) 0.040(3) 0.067(4) 0.044(3) -0.026(3) 0.003(2) -0.007(3) C
C(6) 0.046(3) 0.063(3) 0.039(3) -0.034(3) 0.000(2) -0.003(2) C
C(6a) 0.035(3) 0.035(3) 0.032(3) -0.014(2) 0.002(2) -0.006(2) C
C(7) 0.047(3) 0.044(3) 0.033(3) -0.025(3) 0.005(2) -0.001(2) C
C(8) 0.042(3) 0.043(3) 0.031(3) -0.013(3) -0.004(2) -0.001(2) C
C(9) 0.038(3) 0.057(3) 0.039(3) -0.026(3) 0.003(2) -0.007(2) C
C(10) 0.048(3) 0.046(3) 0.033(3) -0.028(3) 0.002(2) -0.001(2) C
C(10a) 0.041(3) 0.034(3) 0.033(3) -0.019(2) -0.003(2) -0.004(2) C
C(10b) 0.050(3) 0.035(3) 0.035(3) -0.018(2) -0.001(2) -0.002(2) C
C(11) 0.045(3) 0.043(3) 0.036(3) -0.023(3) -0.008(2) 0.001(2) C
C(12) 0.076(4) 0.044(3) 0.058(3) -0.016(3) -0.003(3) -0.016(3) C
C(13) 0.048(3) 0.082(4) 0.053(3) -0.026(3) -0.013(3) 0.003(3) C

loop_
_atom_site_label
_atom_site_fract_x
_atom_site_fract_y
_atom_site_fract_z
_atom_site_U_iso_or_equiv
_atom_site_thermal_displace_type
_atom_site_calc_flag
_atom_site_calc_attached_atom
_atom_site_type_symbol
O(1) 0.1417(4) 0.4821(4) 1.1106(3) .0660(10) Uani ? ? O
O(2) 0.4353(4) 1.0342(4) 0.8239(3) .0610(10) Uani ? ? O
O(3) 0.2453(4) 0.9665(3) 0.9915(3) .0540(10) Uani ? ? O
O(4) 0.0407(4) 0.8815(4) 0.3167(3) .0570(10) Uani ? ? O
O(5) -0.0814(4) 0.7364(4) 0.4862(4) .0660(10) Uani ? ? O
C(1) 0.3109(6) 0.4453(5) 0.8599(5) .0510(10) Uani ? ? C
C(2) 0.2282(6) 0.5265(5) 1.0077(5) .0440(10) Uani ? ? C
C(3) 0.2706(6) 0.6631(5) 1.0058(4) .0420(10) Uani ? ? C
C(3a) 0.3623(5) 0.6775(5) 0.8719(5) .0350(10) Uani ? ? C
N(4) 0.4315(4) 0.7899(4) 0.8195(4) .0400(10) Uani ? ? N
C(5) 0.5773(6) 0.7436(6) 0.6905(5) .0500(10) Uani ? ? C
C(6) 0.5318(6) 0.7490(5) 0.5423(5) .0470(10) Uani ? ? C
C(6a) 0.3677(5) 0.7362(5) 0.5391(4) .0350(10) Uani ? ? C
C(7) 0.2877(6) 0.8195(5) 0.4254(5) .0420(10) Uani ? ? C
C(8) 0.1403(6) 0.8090(5) 0.4167(5) .0400(10) Uani ? ? C
C(9) 0.0691(6) 0.7222(5) 0.5172(5) .0440(10) Uani ? ? C
C(10) 0.1402(6) 0.6418(5) 0.6283(5) .0410(10) Uani ? ? C
C(10a) 0.2953(5) 0.6455(5) 0.6393(4) .0350(10) Uani ? ? C
C(10b) 0.3828(6) 0.5573(5) 0.7618(5) .0410(10) Uani ? ? C
C(11) 0.3749(6) 0.9400(5) 0.8764(5) .0400(10) Uani ? ? C
C(12) 0.1740(7) 1.1204(6) 1.0581(5) .0630(10) Uani ? ? C
C(13) -0.0905(6) 0.8212(6) 0.3498(6) .0610(10) Uani ? ? C
H(1a) 0.3996 0.3462 0.8693 .062 Uiso calc C(1) H
H(1b) 0.2296 0.4297 0.8194 .062 Uiso calc C(1) H
H(3) 0.2384 0.7319 1.0870 .050 Uiso calc C(3) H
H(5a) 0.6343 0.8129 0.6856 .060 Uiso calc C(5) H
H(5b) 0.6518 0.6386 0.7059 .060 Uiso calc C(5) H
H(6a) 0.5284 0.8466 0.4973 .056 Uiso calc C(6) H
H(6b) 0.6208 0.6644 0.4845 .056 Uiso calc C(6) H
H(7) 0.3354 0.8812 0.3567 .049 Uiso calc C(7) H
H(10) 0.0872 0.5841 0.6973 .049 Uiso calc C(10) H
H(10b) 0.5002 0.5011 0.7210 .049 Uiso calc C(10b) H
H(12a) 0.2519 1.1306 1.1070 .075 Uiso calc C(12) H
H(12b) 0.0708 1.1331 1.1275 .075 Uiso calc C(12) H
H(12c) 0.1521 1.1990 0.9838 .075 Uiso calc C(12) H
H(13a) -0.0742 0.7522 0.2732 .073 Uiso calc C(13) H
H(13b) -0.1983 0.9060 0.3591 .073 Uiso calc C(13) H

loop_
_atom_type_symbol
_atom_type_description
_atom_type_scat_dispersion_real
_atom_type_scat_dispersion_imag
_atom_type_scat_source
C ? .002 .002 International_Tables_Vol_IV_Table_2.3.1
H ? 0 0 International_Tables_Vol_IV_Table_2.3.1
O ? .008 .006 International_Tables_Vol_IV_Table_2.3.1
N ? .004 .003 International_Tables_Vol_IV_Table_2.3.1

loop_
_geom_angle_atom_site_label_1
_geom_angle_atom_site_label_2
_geom_angle_atom_site_label_3
_geom_angle_site_symmetry_1
_geom_angle_site_symmetry_2
_geom_angle_site_symmetry_3
_geom_angle
_geom_angle_publ_flag
C(11) O(3) C(12) . . . 116.5(4) yes
C(8) O(4) C(13) . . . 104.9(4) yes
C(9) O(5) C(13) . . . 105.9(3) yes
C(2) C(1) C(10b) . . . 105.4(3) yes
O(1) C(2) C(1) . . . 125.0(4) yes
O(1) C(2) C(3) . . . 126.6(4) yes
C(1) C(2) C(3) . . . 108.4(4) yes
C(2) C(3) C(3a) . . . 109.5(4) yes
C(3) C(3a) N(4) . . . 129.8(4) yes
C(3) C(3a) C(10b) . . . 113.2(4) yes
N(4) C(3a) C(10b) . . . 117.0(3) yes
C(3a) N(4) C(5) . . . 116.6(3) yes
C(3a) N(4) C(11) . . . 125.8(3) yes
C(5) N(4) C(11) . . . 117.6(3) yes
N(4) C(5) C(6) . . . 115.2(4) yes
C(5) C(6) C(6a) . . . 119.0(4) yes
C(6) C(6a) C(7) . . . 116.3(4) yes
C(6) C(6a) C(10a) . . . 123.7(4) yes
C(7) C(6a) C(10a) . . . 120.0(4) yes
C(6a) C(7) C(8) . . . 118.3(4) yes
O(4) C(8) C(7) . . . 128.0(4) yes
O(4) C(8) C(9) . . . 110.9(4) yes
C(7) C(8) C(9) . . . 121.1(4) yes
O(5) C(9) C(8) . . . 109.1(4) yes
O(5) C(9) C(10) . . . 128.2(4) yes
C(8) C(9) C(10) . . . 122.7(5) yes
C(9) C(10) C(10a) . . . 118.2(4) yes
C(6a) C(10a) C(10) . . . 119.7(4) yes
C(6a) C(10a) C(10b) . . . 119.3(4) yes
C(10) C(10a) C(10b) . . . 121.0(4) yes
C(1) C(10b) C(3a) . . . 102.4(3) yes
C(1) C(10b) C(10a) . . . 118.0(4) yes
C(3a) C(10b) C(10a) . . . 108.2(3) yes
O(2) C(11) O(3) . . . 125.1(4) yes
O(2) C(11) N(4) . . . 123.1(4) yes
O(3) C(11) N(4) . . . 111.8(4) yes
O(4) C(13) O(5) . . . 108.1(4) yes

loop_
_geom_bond_atom_site_label_1
_geom_bond_atom_site_label_2
_geom_bond_site_symmetry_1
_geom_bond_site_symmetry_2
_geom_bond_distance
_geom_bond_publ_flag
O(1) C(2) . . 1.220(5) yes
O(2) C(11) . . 1.201(5) yes
O(3) C(11) . . 1.322(5) yes
O(3) C(12) . . 1.438(5) yes
O(4) C(8) . . 1.379(5) yes
O(4) C(13) . . 1.431(5) yes
O(5) C(9) . . 1.379(5) yes
O(5) C(13) . . 1.432(5) yes
C(1) C(2) . . 1.508(6) yes
C(1) C(10b) . . 1.538(5) yes
C(2) C(3) . . 1.448(5) yes
C(3) C(3a) . . 1.340(5) yes
C(3a) N(4) . . 1.396(5) yes
C(3a) C(10b) . . 1.514(6) yes
N(4) C(5) . . 1.480(5) yes
N(4) C(11) . . 1.383(5) yes
C(5) C(6) . . 1.523(6) yes
C(6) C(6a) . . 1.504(6) yes
C(6a) C(7) . . 1.411(6) yes
C(6a) C(10a) . . 1.403(5) yes
C(7) C(8) . . 1.362(6) yes
C(8) C(9) . . 1.373(6) yes
C(9) C(10) . . 1.348(6) yes
C(10) C(10a) . . 1.409(6) yes
C(10a) C(10b) . . 1.522(6) yes

loop_
_geom_contact_atom_site_label_1
_geom_contact_atom_site_label_2
_geom_contact_distance
_geom_contact_site_symmetry_1
_geom_contact_site_symmetry_2
_geom_contact_publ_flag
? ? ? ? ? ?

loop_
_geom_torsion_atom_site_label_1
_geom_torsion_atom_site_label_2
_geom_torsion_atom_site_label_3
_geom_torsion_atom_site_label_4
_geom_torsion_site_symmetry_1
_geom_torsion_site_symmetry_2
_geom_torsion_site_symmetry_3
_geom_torsion_site_symmetry_4
_geom_torsion
_geom_torsion_publ_flag
O(1) C(2) C(1) C(10b) . . . . 172.1(4) ?
O(1) C(2) C(3) C(3a) . . . . -177.6(5) ?
O(2) C(11) O(3) C(12) . . . . -0.6(7) ?
O(2) C(11) N(4) C(3a) . . . . -177.3(4) ?
O(2) C(11) N(4) C(5) . . . . 2.1(7) ?
O(3) C(11) N(4) C(3a) . . . . 1.0(6) ?
O(3) C(11) N(4) C(5) . . . . -179.6(4) ?
O(4) C(8) C(7) C(6a) . . . . 179.0(4) ?
O(4) C(8) C(9) O(5) . . . . -0.4(5) ?
O(4) C(8) C(9) C(10) . . . . -178.9(4) ?
O(4) C(13) O(5) C(9) . . . . -10.8(5) ?
O(5) C(9) C(8) C(7) . . . . 177.8(4) ?
O(5) C(9) C(10) C(10a) . . . . -179.2(4) ?
O(5) C(13) O(4) C(8) . . . . 10.4(5) ?
C(1) C(2) C(3) C(3a) . . . . 2.9(5) ?
C(1) C(10b) C(3a) C(3) . . . . -9.2(5) ?
C(1) C(10b) C(3a) N(4) . . . . 174.1(4) ?
C(1) C(10b) C(10a) C(6a) . . . . -173.8(4) ?
C(1) C(10b) C(10a) C(10) . . . . 8.5(6) ?
C(2) C(1) C(10b) C(3a) . . . . 10.1(5) ?
C(2) C(1) C(10b) C(10a) . . . . -108.5(4) ?
C(2) C(3) C(3a) N(4) . . . . -179.6(4) ?
C(2) C(3) C(3a) C(10b) . . . . 4.2(6) ?
C(3) C(2) C(1) C(10b) . . . . -8.4(5) ?
C(3) C(3a) N(4) C(5) . . . . 157.2(5) ?
C(3) C(3a) N(4) C(11) . . . . -23.4(7) ?
C(10b) C(3a) N(4) C(11) . . . . 152.7(4) ?
C(3) C(3a) C(10b) C(10a) . . . . 116.2(4) ?
C(3a) N(4) C(5) C(6) . . . . 77.5(5) ?
C(3a) C(10b) C(10a) C(6a) . . . . 70.7(5) ?
C(3a) C(10b) C(10a) C(10) . . . . -107.1(4) ?
N(4) C(3a) C(10b) C(10a) . . . . -60.6(5) ?
N(4) C(5) C(6) C(6a) . . . . -23.6(6) ?
N(4) C(11) O(3) C(12) . . . . -178.9(4) ?
C(5) N(4) C(3a) C(10b) . . . . -26.7(5) ?
C(5) C(6) C(6a) C(7) . . . . 147.8(4) ?
C(5) C(6) C(6a) C(10a) . . . . -33.5(6) ?
C(6) C(5) N(4) C(11) . . . . -101.9(5) ?
C(6) C(6a) C(7) C(8) . . . . 178.9(4) ?
C(6) C(6a) C(10a) C(10) . . . . 179.5(4) ?
C(6) C(6a) C(10a) C(10b) . . . . 1.7(6) ?
C(6a) C(7) C(8) C(9) . . . . 1.1(7) ?
C(6a) C(10a) C(10) C(9) . . . . 2.3(6) ?
C(7) C(6a) C(10a) C(10) . . . . -1.9(6) ?
C(7) C(6a) C(10a) C(10b) . . . . -179.6(4) ?
C(7) C(8) O(4) C(13) . . . . 175.7(5) ?
C(7) C(8) C(9) C(10) . . . . -0.7(7) ?
C(8) C(7) C(6a) C(10a) . . . . 0.1(6) ?
C(8) C(9) O(5) C(13) . . . . 6.9(5) ?
C(8) C(9) C(10) C(10a) . . . . -1.1(7) ?
C(9) C(8) O(4) C(13) . . . . -6.2(5) ?
C(9) C(10) C(10a) C(10b) . . . . -179.9(4) ?
C(10) C(9) O(5) C(13) . . . . -174.7(5) ?
